data_7710070
loop_
_publ_author_name
'Estrada, Alexander Louis'
'Wititsuwannakul, Taveechai'
'Kromm, Klemenz'
'Hampel, Frank'
'Hall, Michael B.'
'Gladysz, John'

_publ_section_title
;
 Syntheses, Rearrangements, and Structural Analyses of Unsaturated
 Nitrogen Donor Ligands Derived from Diphenyldiazomethane and the Chiral
 Rhenium Lewis Acid [(\h5-C5H5)Re(NO)(PPh3)]+
;
_journal_name_full 'Dalton Transactions'
_journal_paper_doi 10.1039/D2DT00890D
_journal_year 2022
_chemical_formula_sum 'C8 H10 Cu Li N4 O3 Se4'
_chemical_formula_weight 596.52
_space_group_IT_number 14
_space_group_name_Hall '-P 2yn'
_space_group_name_H-M_alt 'P 1 21/n 1'
_symmetry_cell_setting monoclinic
_symmetry_space_group_name_H-M 'P 1 21/n 1'
_atom_sites_solution_hydrogens geom
_atom_sites_solution_primary direct
_atom_sites_solution_secondary difmap
_audit_block_doi 10.5517/cc77nmq
_audit_creation_method SHELXL-97
_audit_update_record
;
2003-07-22 deposited with the CCDC.	2022-04-18 downloaded from the CCDC.
;
_cell_angle_alpha 90.00
_cell_angle_beta 90.232(2)
_cell_angle_gamma 90.00
_cell_formula_units_Z 4
_cell_length_a 8.0852(2)
_cell_length_b 15.3528(5)
_cell_length_c 12.8314(4)
_cell_measurement_reflns_used 10356
_cell_measurement_temperature 243(2)
_cell_measurement_theta_max 25.0
_cell_measurement_theta_min 1.0
_cell_volume 1592.75(8)
_computing_data_collection 'Kappa CCD'
_computing_data_reduction 'DENZO and SCALEPACK'
_computing_structure_refinement 'SHELXL-97 (Sheldrick, 1997)'
_computing_structure_solution 'SHELXS-97 (Sheldrick, 1990)'
_diffrn_ambient_temperature 243(2)
_diffrn_measured_fraction_theta_full 1.000
_diffrn_measured_fraction_theta_max 1.000
_diffrn_measurement_device_type 'Kappa CCD'
_diffrn_measurement_method 'phi- and omega-scans'
_diffrn_radiation_monochromator graphite
_diffrn_radiation_source 'fine-focus sealed tube'
_diffrn_radiation_type MoK\a
_diffrn_radiation_wavelength 0.71073
_diffrn_reflns_av_R_equivalents 0.0481
_diffrn_reflns_av_sigmaI/netI 0.0345
_diffrn_reflns_limit_h_max 9
_diffrn_reflns_limit_h_min 0
_diffrn_reflns_limit_k_max 17
_diffrn_reflns_limit_k_min -17
_diffrn_reflns_limit_l_max 14
_diffrn_reflns_limit_l_min -14
_diffrn_reflns_number 8220
_diffrn_reflns_theta_full 24.00
_diffrn_reflns_theta_max 24.00
_diffrn_reflns_theta_min 2.07
_diffrn_standards_decay_% 0
_exptl_absorpt_coefficient_mu 10.522
_exptl_absorpt_correction_type none
_exptl_crystal_colour black
_exptl_crystal_density_diffrn 2.488
_exptl_crystal_density_method 'not measured'
_exptl_crystal_description prism
_exptl_crystal_F_000 1112
_exptl_crystal_size_max 0.4
_exptl_crystal_size_mid 0.2
_exptl_crystal_size_min 0.2
_refine_diff_density_max 0.438
_refine_diff_density_min -0.491
_refine_diff_density_rms 0.101
_refine_ls_extinction_coef 0.0065(2)
_refine_ls_extinction_expression Fc^*^=kFc[1+0.001xFc^2^\l^3^/sin(2\q)]^-1/4^
_refine_ls_extinction_method SHELXL
_refine_ls_goodness_of_fit_ref 1.093
_refine_ls_hydrogen_treatment 'mixed, refined at O1, O2, O3'
_refine_ls_matrix_type full
_refine_ls_number_parameters 219
_refine_ls_number_reflns 2499
_refine_ls_number_restraints 6
_refine_ls_restrained_S_all 1.091
_refine_ls_R_factor_all 0.0321
_refine_ls_R_factor_gt 0.0280
_refine_ls_shift/su_max 0.001
_refine_ls_shift/su_mean 0.000
_refine_ls_structure_factor_coef Fsqd
_refine_ls_weighting_details 'calc w=1/[\s^2^(Fo^2^)+(0.0149P)^2^+6.5611P] where P=(Fo^2^+2Fc^2^)/3'
_refine_ls_weighting_scheme calc
_refine_ls_wR_factor_gt 0.0683
_refine_ls_wR_factor_ref 0.0699
_reflns_number_gt 2297
_reflns_number_total 2499
_reflns_threshold_expression >2sigma(I)
_cod_data_source_file d2dt00890d3.cif
_cod_data_source_block t
_cod_original_sg_symbol_H-M P2(1)/n
_cod_database_code 7710070

loop_
_symmetry_equiv_pos_as_xyz
'x, y, z'
'-x+1/2, y+1/2, -z+1/2'
'-x, -y, -z'
'x-1/2, -y-1/2, z-1/2'

loop_
_atom_site_label
_atom_site_type_symbol
_atom_site_fract_x
_atom_site_fract_y
_atom_site_fract_z
_atom_site_U_iso_or_equiv
_atom_site_adp_type
_atom_site_occupancy
_atom_site_symmetry_multiplicity
_atom_site_calc_flag
_atom_site_refinement_flags
_atom_site_disorder_assembly
_atom_site_disorder_group
Li1 Li -0.2599(12) 0.9677(6) 0.0902(7) 0.031(2) Uani 1 1 d . . .
Cu1 Cu -0.5000 1.0000 0.5000 0.0224(2) Uani 1 2 d S . .
Cu2 Cu 0.0000 1.0000 0.5000 0.0220(2) Uani 1 2 d S . .
Se1 Se -0.36988(7) 0.96748(3) 0.34585(4) 0.03003(19) Uani 1 1 d . . .
Se2 Se -0.50424(7) 1.14754(3) 0.46537(4) 0.02585(17) Uani 1 1 d . . .
Se3 Se 0.14252(7) 0.98531(3) 0.34632(4) 0.02490(17) Uani 1 1 d . . .
Se4 Se -0.01819(7) 1.14924(3) 0.48268(4) 0.02740(18) Uani 1 1 d . . .
N1 N -0.2853(6) 1.0802(3) 0.1861(3) 0.0275(11) Uani 1 1 d . . .
N2 N -0.3723(6) 1.2317(3) 0.2938(3) 0.0270(10) Uani 1 1 d . . .
N3 N 0.2093(6) 1.1129(3) 0.1994(3) 0.0296(11) Uani 1 1 d . . .
N4 N 0.0857(6) 1.2513(3) 0.3174(4) 0.0297(11) Uani 1 1 d . . .
C1 C -0.3499(6) 1.0776(3) 0.2819(4) 0.0220(11) Uani 1 1 d . . .
C2 C -0.3983(6) 1.1535(3) 0.3353(4) 0.0208(11) Uani 1 1 d . . .
C3 C -0.2621(8) 1.1605(4) 0.1457(4) 0.0356(14) Uani 1 1 d . . .
H3 H -0.2158 1.1656 0.0789 0.043 Uiso 1 1 calc . . .
C4 C -0.3036(8) 1.2345(4) 0.1983(4) 0.0343(14) Uani 1 1 d . . .
H4 H -0.2837 1.2889 0.1672 0.041 Uiso 1 1 calc . . .
C5 C 0.1437(6) 1.1004(3) 0.2930(4) 0.0214(11) Uani 1 1 d . . .
C6 C 0.0803(6) 1.1695(3) 0.3525(4) 0.0212(11) Uani 1 1 d . . .
C7 C 0.2151(8) 1.1962(4) 0.1654(5) 0.0396(15) Uani 1 1 d . . .
H7 H 0.2623 1.2080 0.1001 0.048 Uiso 1 1 calc . . .
C8 C 0.1544(8) 1.2637(4) 0.2231(5) 0.0351(14) Uani 1 1 d . . .
H8 H 0.1607 1.3206 0.1962 0.042 Uiso 1 1 calc . . .
O1 O -0.0674(5) 0.9013(3) 0.1396(3) 0.0324(9) Uani 1 1 d D . .
H1A H -0.089(9) 0.850(2) 0.157(6) 0.06(2) Uiso 1 1 d D . .
H1B H -0.034(11) 0.928(6) 0.194(5) 0.11(4) Uiso 1 1 d D . .
O2 O -0.2243(5) 1.0171(3) -0.0485(3) 0.0337(10) Uani 1 1 d D . .
H2A H -0.221(11) 0.977(4) -0.095(5) 0.09(3) Uiso 1 1 d D . .
H2B H -0.140(5) 1.045(4) -0.068(5) 0.038(18) Uiso 1 1 d D . .
O3 O -0.4543(6) 0.8996(3) 0.0732(4) 0.0397(10) Uani 1 1 d D . .
H3A H -0.544(6) 0.926(5) 0.062(7) 0.09(3) Uiso 1 1 d D . .
H3B H -0.468(10) 0.855(3) 0.111(5) 0.08(3) Uiso 1 1 d D . .

loop_
_atom_site_aniso_label
_atom_site_aniso_U_11
_atom_site_aniso_U_22
_atom_site_aniso_U_33
_atom_site_aniso_U_23
_atom_site_aniso_U_13
_atom_site_aniso_U_12
Li1 0.045(6) 0.023(5) 0.026(5) 0.001(4) 0.007(4) -0.001(4)
Cu1 0.0277(5) 0.0187(5) 0.0209(5) -0.0002(4) 0.0075(4) 0.0001(4)
Cu2 0.0286(5) 0.0180(5) 0.0196(5) 0.0006(4) 0.0041(4) 0.0010(4)
Se1 0.0467(4) 0.0164(3) 0.0271(3) 0.0020(2) 0.0171(3) 0.0045(2)
Se2 0.0349(3) 0.0182(3) 0.0245(3) -0.0025(2) 0.0086(2) 0.0013(2)
Se3 0.0348(3) 0.0180(3) 0.0220(3) -0.0002(2) 0.0072(2) 0.0027(2)
Se4 0.0389(3) 0.0184(3) 0.0250(3) -0.0015(2) 0.0088(2) 0.0034(2)
N1 0.038(3) 0.020(2) 0.025(3) -0.002(2) 0.007(2) -0.0033(19)
N2 0.036(3) 0.018(2) 0.027(2) 0.003(2) -0.001(2) -0.0022(19)
N3 0.038(3) 0.027(3) 0.024(2) 0.004(2) 0.006(2) -0.001(2)
N4 0.040(3) 0.016(2) 0.033(3) 0.003(2) 0.003(2) 0.000(2)
C1 0.021(3) 0.020(3) 0.025(3) 0.001(2) 0.003(2) -0.003(2)
C2 0.022(2) 0.021(3) 0.020(3) -0.002(2) -0.004(2) 0.000(2)
C3 0.052(4) 0.029(3) 0.026(3) 0.003(3) 0.007(3) -0.007(3)
C4 0.052(4) 0.023(3) 0.029(3) 0.006(3) 0.004(3) -0.006(3)
C5 0.023(3) 0.020(3) 0.022(3) 0.003(2) -0.002(2) -0.006(2)
C6 0.023(2) 0.020(3) 0.020(3) 0.000(2) 0.000(2) -0.002(2)
C7 0.049(4) 0.037(4) 0.032(3) 0.008(3) 0.012(3) -0.007(3)
C8 0.049(4) 0.026(3) 0.030(3) 0.006(3) 0.004(3) -0.006(3)
O1 0.043(2) 0.021(2) 0.033(2) 0.0038(19) 0.0023(19) -0.0045(18)
O2 0.043(3) 0.032(2) 0.027(2) 0.0032(19) 0.0094(19) -0.005(2)
O3 0.041(3) 0.030(2) 0.047(3) 0.008(2) 0.000(2) -0.006(2)

loop_
_atom_type_symbol
_atom_type_description
_atom_type_scat_dispersion_real
_atom_type_scat_dispersion_imag
_atom_type_scat_source
C C 0.0033 0.0016 'International Tables Vol C Tables 4.2.6.8 and 6.1.1.4'
H H 0.0000 0.0000 'International Tables Vol C Tables 4.2.6.8 and 6.1.1.4'
N N 0.0061 0.0033 'International Tables Vol C Tables 4.2.6.8 and 6.1.1.4'
Cu Cu 0.3201 1.2651 'International Tables Vol C Tables 4.2.6.8 and 6.1.1.4'
Se Se -0.0929 2.2259 'International Tables Vol C Tables 4.2.6.8 and 6.1.1.4'
O O 0.0106 0.0060 'International Tables Vol C Tables 4.2.6.8 and 6.1.1.4'
Li Li -0.0003 0.0001 'International Tables Vol C Tables 4.2.6.8 and 6.1.1.4'

loop_
_citation_id
_citation_doi
_citation_year
1 10.1039/b922626e 2010
2 10.1002/chem.200305422 2004

loop_
_geom_angle_atom_site_label_1
_geom_angle_atom_site_label_2
_geom_angle_atom_site_label_3
_geom_angle
_geom_angle_site_symmetry_1
_geom_angle_site_symmetry_3
_geom_angle_publ_flag
O3 Li1 O2 103.5(5) . . ?
O3 Li1 O1 113.9(5) . . ?
O2 Li1 O1 112.1(5) . . ?
O3 Li1 N1 115.5(5) . . ?
O2 Li1 N1 103.1(4) . . ?
O1 Li1 N1 108.2(5) . . ?
Se1 Cu1 Se1 180.0 . 3_476 ?
Se1 Cu1 Se2 86.903(18) . 3_476 ?
Se1 Cu1 Se2 93.097(18) 3_476 3_476 ?
Se1 Cu1 Se2 93.097(18) . . ?
Se1 Cu1 Se2 86.903(18) 3_476 . ?
Se2 Cu1 Se2 180.0 3_476 . ?
Se3 Cu2 Se3 180.000(1) 3_576 . ?
Se3 Cu2 Se4 87.319(18) 3_576 . ?
Se3 Cu2 Se4 92.681(18) . . ?
Se3 Cu2 Se4 92.681(18) 3_576 3_576 ?
Se3 Cu2 Se4 87.319(18) . 3_576 ?
Se4 Cu2 Se4 180.00(3) . 3_576 ?
C1 Se1 Cu1 102.70(15) . . ?
C2 Se2 Cu1 102.24(15) . . ?
C5 Se3 Cu2 102.80(16) . . ?
C6 Se4 Cu2 102.91(15) . . ?
C1 N1 C3 115.8(4) . . ?
C1 N1 Li1 123.1(4) . . ?
C3 N1 Li1 120.2(4) . . ?
C2 N2 C4 117.3(5) . . ?
C5 N3 C7 116.2(5) . . ?
C6 N4 C8 116.8(5) . . ?
N1 C1 C2 122.2(5) . . ?
N1 C1 Se1 117.4(4) . . ?
C2 C1 Se1 120.4(4) . . ?
N2 C2 C1 120.5(5) . . ?
N2 C2 Se2 118.2(4) . . ?
C1 C2 Se2 121.3(4) . . ?
N1 C3 C4 122.3(5) . . ?
N2 C4 C3 121.8(5) . . ?
N3 C5 C6 122.0(5) . . ?
N3 C5 Se3 117.6(4) . . ?
C6 C5 Se3 120.4(4) . . ?
N4 C6 C5 120.9(5) . . ?
N4 C6 Se4 118.1(4) . . ?
C5 C6 Se4 121.0(4) . . ?
N3 C7 C8 122.0(5) . . ?
N4 C8 C7 122.0(5) . . ?

loop_
_geom_bond_atom_site_label_1
_geom_bond_atom_site_label_2
_geom_bond_distance
_geom_bond_site_symmetry_2
_geom_bond_publ_flag
Li1 O3 1.900(11) . ?
Li1 O2 1.957(10) . ?
Li1 O1 1.964(11) . ?
Li1 N1 2.131(10) . ?
Cu1 Se1 2.2990(5) . ?
Cu1 Se1 2.2990(5) 3_476 ?
Cu1 Se2 2.3086(5) 3_476 ?
Cu1 Se2 2.3086(5) . ?
Cu2 Se3 2.2991(5) 3_576 ?
Cu2 Se3 2.2991(5) . ?
Cu2 Se4 2.3066(5) . ?
Cu2 Se4 2.3066(5) 3_576 ?
Se1 C1 1.887(5) . ?
Se2 C2 1.882(5) . ?
Se3 C5 1.895(5) . ?
Se4 C6 1.879(5) . ?
N1 C1 1.338(7) . ?
N1 C3 1.351(7) . ?
N2 C2 1.330(7) . ?
N2 C4 1.347(7) . ?
N3 C5 1.329(7) . ?
N3 C7 1.352(8) . ?
N4 C6 1.334(7) . ?
N4 C8 1.347(7) . ?
C1 C2 1.408(7) . ?
C3 C4 1.364(8) . ?
C5 C6 1.405(7) . ?
C7 C8 1.366(9) . ?
